data_7009771
loop_
_publ_author_name
'Mathieson, Trevor'
'Schier, Annette'
'Schmidbaur, Hubert'

_publ_section_title
;
 The solid state aggregation of two gold(I) nitrate
 complexes&#x200A;&#x2020;
;
_journal_issue 21
_journal_name_full 'Journal of the Chemical Society, Dalton Transactions'
_journal_page_first 3881
_journal_paper_doi 10.1039/b003523h
_journal_year 2000
_chemical_formula_sum 'C5.5 H10 Au Cl N2 O3'
_chemical_formula_weight 384.57
_chemical_name_systematic
; 
 ? 
;
_space_group_IT_number 15
_symmetry_cell_setting monoclinic
_symmetry_space_group_name_Hall '-C 2yc'
_symmetry_space_group_name_H-M 'C 1 2/c 1'
_atom_sites_solution_hydrogens geom
_atom_sites_solution_primary direct
_atom_sites_solution_secondary difmap
_audit_creation_method SHELXL-97
_cell_angle_alpha 90.00
_cell_angle_beta 110.945(2)
_cell_angle_gamma 90.00
_cell_formula_units_Z 8
_cell_length_a 26.7432(9)
_cell_length_b 7.7740(3)
_cell_length_c 10.5128(2)
_cell_measurement_temperature 163(2)
_cell_volume 2041.21(11)
_computing_data_collection XPRESS
_computing_data_reduction SCALEPACK
_computing_molecular_graphics SHELXTL-PLUS
_computing_structure_refinement 'SHELXL-97 (Sheldrick, 1997)'
_computing_structure_solution 'SHELXS-97 (Sheldrick, 1990)'
_diffrn_ambient_temperature 163(2)
_diffrn_measured_fraction_theta_full 0.941
_diffrn_measured_fraction_theta_max 0.941
_diffrn_measurement_device_type 'Nonius DIP2020'
_diffrn_measurement_method 'phi-oscillation, 360 images, 1, 0.4/min, 300 s/image'
_diffrn_radiation_monochromator graphite
_diffrn_radiation_source 'fine-focus sealed tube'
_diffrn_radiation_type MoK\a
_diffrn_radiation_wavelength 0.71073
_diffrn_reflns_av_R_equivalents 0.0219
_diffrn_reflns_av_sigmaI/netI 0.0433
_diffrn_reflns_limit_h_max 33
_diffrn_reflns_limit_h_min 0
_diffrn_reflns_limit_k_max 9
_diffrn_reflns_limit_k_min -9
_diffrn_reflns_limit_l_max 11
_diffrn_reflns_limit_l_min -12
_diffrn_reflns_number 3779
_diffrn_reflns_theta_full 26.45
_diffrn_reflns_theta_max 26.45
_diffrn_reflns_theta_min 3.26
_exptl_absorpt_coefficient_mu 14.652
_exptl_absorpt_correction_type none
_exptl_crystal_density_diffrn 2.503
_exptl_crystal_density_method 'not measured'
_exptl_crystal_F_000 1416
_refine_diff_density_max 4.952
_refine_diff_density_min -6.308
_refine_diff_density_rms 0.480
_refine_ls_extinction_method none
_refine_ls_goodness_of_fit_ref 1.198
_refine_ls_hydrogen_treatment 'riding (t-Bu), fixed (CHCl2)'
_refine_ls_matrix_type full
_refine_ls_number_parameters 114
_refine_ls_number_reflns 1986
_refine_ls_number_restraints 0
_refine_ls_restrained_S_all 1.198
_refine_ls_R_factor_all 0.0589
_refine_ls_R_factor_gt 0.0575
_refine_ls_shift/su_max 0.000
_refine_ls_shift/su_mean 0.000
_refine_ls_structure_factor_coef Fsqd
_refine_ls_weighting_details 'calc w=1/[\s^2^(Fo^2^)+(0.0967P)^2^+10.9327P] where P=(Fo^2^+2Fc^2^)/3'
_refine_ls_weighting_scheme calc
_refine_ls_wR_factor_gt 0.1440
_refine_ls_wR_factor_ref 0.1457
_reflns_number_gt 1911
_reflns_number_total 1986
_reflns_threshold_expression >2sigma(I)
_cod_data_source_file b003523h.txt
_cod_data_source_block trev8
_cod_original_sg_symbol_H-M C2/c
_cod_original_formula_sum 'C5.50 H10 Au Cl N2 O3'
_cod_database_code 7009771

loop_
_symmetry_equiv_pos_as_xyz
'x, y, z'
'-x, y, -z+1/2'
'x+1/2, y+1/2, z'
'-x+1/2, y+1/2, -z+1/2'
'-x, -y, -z'
'x, -y, z-1/2'
'-x+1/2, -y+1/2, -z'
'x+1/2, -y+1/2, z-1/2'

loop_
_atom_site_label
_atom_site_type_symbol
_atom_site_fract_x
_atom_site_fract_y
_atom_site_fract_z
_atom_site_U_iso_or_equiv
_atom_site_adp_type
_atom_site_occupancy
_atom_site_symmetry_multiplicity
_atom_site_calc_flag
_atom_site_refinement_flags
_atom_site_disorder_assembly
_atom_site_disorder_group
Au Au -0.003302(11) 0.16228(3) 0.59268(3) 0.0239(2) Uani 1 1 d . . .
N1 N 0.1173(3) 0.2220(9) 0.6938(7) 0.0257(15) Uani 1 1 d . . .
C1 C 0.1758(3) 0.2428(10) 0.7338(8) 0.0225(16) Uani 1 1 d . . .
C11 C 0.1877(4) 0.2447(12) 0.6030(9) 0.0322(19) Uani 1 1 d . . .
H11A H 0.1704 0.3447 0.5480 0.048 Uiso 1 1 calc R . .
H11B H 0.1740 0.1391 0.5515 0.048 Uiso 1 1 calc R . .
H11C H 0.2265 0.2517 0.6251 0.048 Uiso 1 1 calc R . .
C12 C 0.2017(4) 0.0882(10) 0.8252(9) 0.0284(17) Uani 1 1 d . . .
H12A H 0.1915 -0.0183 0.7722 0.043 Uiso 1 1 calc R . .
H12B H 0.1894 0.0838 0.9024 0.043 Uiso 1 1 calc R . .
H12C H 0.2408 0.1006 0.8590 0.043 Uiso 1 1 calc R . .
C13 C 0.1909(4) 0.4115(11) 0.8129(9) 0.0302(18) Uani 1 1 d . . .
H13A H 0.1739 0.5078 0.7528 0.045 Uiso 1 1 calc R . .
H13B H 0.2298 0.4259 0.8463 0.045 Uiso 1 1 calc R . .
H13C H 0.1786 0.4091 0.8902 0.045 Uiso 1 1 calc R . .
N2 N -0.1132(3) 0.2603(10) 0.4728(8) 0.0263(15) Uani 1 1 d . . .
O1 O -0.0903(3) 0.3993(8) 0.4908(9) 0.0448(18) Uani 1 1 d . . .
O2 O -0.1613(3) 0.2406(9) 0.4162(7) 0.0343(14) Uani 1 1 d . . .
O3 O -0.0837(2) 0.1205(9) 0.5178(7) 0.0270(12) Uani 1 1 d . . .
C C 0.0722(3) 0.1976(12) 0.6562(9) 0.0213(16) Uani 1 1 d . . .
Cl1 Cl -0.05819(13) -0.2434(4) 0.7072(3) 0.0543(7) Uani 1 1 d . . .
C01 C 0.0000 -0.372(2) 0.7500 0.056(5) Uani 1 2 d S . .
H01A H -0.0022 -0.4455 0.6742 0.067 Uiso 1 1 d . . .

loop_
_atom_site_aniso_label
_atom_site_aniso_U_11
_atom_site_aniso_U_22
_atom_site_aniso_U_33
_atom_site_aniso_U_23
_atom_site_aniso_U_13
_atom_site_aniso_U_12
Au 0.0234(3) 0.0165(3) 0.0309(3) -0.00133(9) 0.00871(19) 0.00064(9)
N1 0.030(4) 0.019(3) 0.027(4) -0.005(3) 0.009(3) 0.001(3)
C1 0.021(4) 0.017(4) 0.027(4) 0.000(3) 0.005(3) 0.001(3)
C11 0.040(5) 0.030(5) 0.026(4) -0.001(3) 0.012(4) -0.005(4)
C12 0.032(4) 0.022(4) 0.028(4) 0.004(3) 0.007(3) 0.003(3)
C13 0.038(5) 0.022(4) 0.027(4) -0.004(3) 0.007(3) -0.006(3)
N2 0.023(4) 0.026(4) 0.030(4) 0.000(3) 0.009(3) 0.007(3)
O1 0.035(4) 0.012(3) 0.072(5) -0.002(3) 0.000(3) -0.001(3)
O2 0.030(4) 0.032(3) 0.039(4) 0.001(3) 0.010(3) 0.000(3)
O3 0.022(3) 0.021(3) 0.033(3) 0.002(3) 0.003(2) 0.004(3)
C 0.016(4) 0.027(4) 0.020(4) 0.000(3) 0.006(3) -0.001(3)
Cl1 0.0626(18) 0.0496(16) 0.0448(15) -0.0057(12) 0.0118(13) -0.0038(13)
C01 0.086(14) 0.030(7) 0.037(8) 0.000 0.006(8) 0.000

loop_
_atom_type_symbol
_atom_type_description
_atom_type_scat_dispersion_real
_atom_type_scat_dispersion_imag
_atom_type_scat_source
C C 0.0033 0.0016 'International Tables Vol C Tables 4.2.6.8 and 6.1.1.4'
H H 0.0000 0.0000 'International Tables Vol C Tables 4.2.6.8 and 6.1.1.4'
N N 0.0061 0.0033 'International Tables Vol C Tables 4.2.6.8 and 6.1.1.4'
O O 0.0106 0.0060 'International Tables Vol C Tables 4.2.6.8 and 6.1.1.4'
Au Au -2.0133 8.8022 'International Tables Vol C Tables 4.2.6.8 and 6.1.1.4'
Cl Cl 0.1484 0.1585 'International Tables Vol C Tables 4.2.6.8 and 6.1.1.4'

loop_
_geom_angle_atom_site_label_1
_geom_angle_atom_site_label_2
_geom_angle_atom_site_label_3
_geom_angle
_geom_angle_site_symmetry_1
_geom_angle_site_symmetry_3
_geom_angle_publ_flag
C Au O3 177.6(3) . . ?
C Au Au 92.5(3) . 5_556 ?
O3 Au Au 85.39(19) . 5_556 ?
C Au Au 88.7(3) . 2_556 ?
O3 Au Au 93.43(19) . 2_556 ?
Au Au Au 128.259(10) 5_556 2_556 ?
C N1 C1 175.2(8) . . ?
N1 C1 C11 106.7(7) . . ?
N1 C1 C13 107.2(7) . . ?
C11 C1 C13 112.6(7) . . ?
N1 C1 C12 106.7(7) . . ?
C11 C1 C12 112.2(7) . . ?
C13 C1 C12 111.0(7) . . ?
C1 C11 H11A 109.5 . . ?
C1 C11 H11B 109.5 . . ?
H11A C11 H11B 109.5 . . ?
C1 C11 H11C 109.5 . . ?
H11A C11 H11C 109.5 . . ?
H11B C11 H11C 109.5 . . ?
C1 C12 H12A 109.5 . . ?
C1 C12 H12B 109.5 . . ?
H12A C12 H12B 109.5 . . ?
C1 C12 H12C 109.5 . . ?
H12A C12 H12C 109.5 . . ?
H12B C12 H12C 109.5 . . ?
C1 C13 H13A 109.5 . . ?
C1 C13 H13B 109.5 . . ?
H13A C13 H13B 109.5 . . ?
C1 C13 H13C 109.5 . . ?
H13A C13 H13C 109.5 . . ?
H13B C13 H13C 109.5 . . ?
O2 N2 O1 124.7(8) . . ?
O2 N2 O3 117.4(7) . . ?
O1 N2 O3 117.9(7) . . ?
N2 O3 Au 114.8(5) . . ?
N1 C Au 178.7(8) . . ?
Cl1 C01 Cl1 111.3(9) 2_556 . ?
Cl1 C01 H01A 109.6 2_556 . ?
Cl1 C01 H01A 109.6 . . ?

loop_
_geom_bond_atom_site_label_1
_geom_bond_atom_site_label_2
_geom_bond_distance
_geom_bond_site_symmetry_2
_geom_bond_publ_flag
Au C 1.907(8) . ?
Au O3 2.033(6) . ?
Au Au 3.2312(5) 5_556 ?
Au Au 3.2488(6) 2_556 ?
N1 C 1.142(11) . ?
N1 C1 1.477(11) . ?
C1 C11 1.519(12) . ?
C1 C13 1.527(11) . ?
C1 C12 1.541(11) . ?
C11 H11A 0.9800 . ?
C11 H11B 0.9800 . ?
C11 H11C 0.9800 . ?
C12 H12A 0.9800 . ?
C12 H12B 0.9800 . ?
C12 H12C 0.9800 . ?
C13 H13A 0.9800 . ?
C13 H13B 0.9800 . ?
C13 H13C 0.9800 . ?
N2 O2 1.219(10) . ?
N2 O1 1.223(11) . ?
N2 O3 1.327(10) . ?
Cl1 C01 1.765(10) . ?
C01 Cl1 1.765(10) 2_556 ?
C01 H01A 0.9666 . ?

loop_
_geom_torsion_atom_site_label_1
_geom_torsion_atom_site_label_2
_geom_torsion_atom_site_label_3
_geom_torsion_atom_site_label_4
_geom_torsion
_geom_torsion_site_symmetry_1
_geom_torsion_site_symmetry_2
_geom_torsion_site_symmetry_3
_geom_torsion_site_symmetry_4
_geom_torsion_publ_flag
C N1 C1 C11 41(10) . . . . ?
C N1 C1 C13 162(10) . . . . ?
C N1 C1 C12 -79(10) . . . . ?
O2 N2 O3 Au 173.8(6) . . . . ?
O1 N2 O3 Au -6.0(10) . . . . ?
C Au O3 N2 -104(7) . . . . ?
Au Au O3 N2 -132.6(6) 5_556 . . . ?
Au Au O3 N2 99.3(5) 2_556 . . . ?
C1 N1 C Au -124(34) . . . . ?
O3 Au C N1 105(37) . . . . ?
Au Au C N1 134(37) 5_556 . . . ?
Au Au C N1 -98(37) 2_556 . . . ?
